data_7219810
loop_
_publ_author_name
'Kaur, Gurpreet'
'Choudhury, Angshuman Roy'

_publ_section_title
;
 A comprehensive understanding of the synthons involving C--H&#x22EF;F--C
 hydrogen bond(s) from structural and computational analyses
;
_journal_issue 15
_journal_name_full CrystEngComm
_journal_page_first 2949
_journal_paper_doi 10.1039/C5CE00215J
_journal_volume 17
_journal_year 2015
_chemical_formula_moiety 'C13 H7 F4 N'
_chemical_formula_sum 'C13 H7 F4 N'
_chemical_formula_weight 253.2
_chemical_name_systematic
;
 ?
;
_space_group_IT_number 14
_symmetry_cell_setting monoclinic
_symmetry_Int_Tables_number 14
_symmetry_space_group_name_Hall '-P 2ybc'
_symmetry_space_group_name_H-M 'P 1 21/c 1'
_atom_sites_solution_hydrogens geom
_atom_sites_solution_primary direct
_atom_sites_solution_secondary difmap
_audit_creation_date 2013-10-25T19:07:09-00:00
_audit_creation_method 'WinGX routine CIF_UPDATE'
_audit_update_record
;
2015-01-29 deposited with the CCDC.
2015-03-09 downloaded from the CCDC.
;
_cell_angle_alpha 90
_cell_angle_beta 130.149(2)
_cell_angle_gamma 90
_cell_formula_units_Z 4
_cell_length_a 13.7505(4)
_cell_length_b 3.75740(10)
_cell_length_c 26.3533(7)
_cell_measurement_reflns_used 3159
_cell_measurement_temperature 100
_cell_measurement_theta_max 28.26
_cell_measurement_theta_min 3
_cell_volume 1040.75(6)
_computing_data_reduction 'SAINT v7.68A (Bruker, 2009)'
_computing_molecular_graphics
;
O. V. Dolomanov, L. J. Bourhis, R. J. Gildea, J. A. K. Howard and H. Puschmann,
OLEX2: a complete structure solution, refinement and analysis program.
        J. Appl. Cryst. (2009). 42, 339-341.
;
_computing_publication_material
;
O. V. Dolomanov, L. J. Bourhis, R. J. Gildea, J. A. K. Howard and H. Puschmann,
OLEX2: a complete structure solution, refinement and analysis program.
        J. Appl. Cryst. (2009). 42, 339-341.
;
_computing_structure_refinement
;
        XL, G.M. Sheldrick, Acta Cryst.
        (2008). A64, 112-122
;
_computing_structure_solution
;
        XS, G.M. Sheldrick, Acta Cryst.
        (2008). A64, 112-122
;
_diffrn_ambient_temperature 100
_diffrn_measured_fraction_theta_full 0.988
_diffrn_measured_fraction_theta_max 0.988
_diffrn_measurement_device_type 'Bruker APEX-II CCD'
_diffrn_measurement_method '\f and \w scans'
_diffrn_radiation_monochromator graphite
_diffrn_radiation_type MoK\a
_diffrn_radiation_wavelength 0.71073
_diffrn_reflns_av_R_equivalents 0.0256
_diffrn_reflns_limit_h_max 16
_diffrn_reflns_limit_h_min -16
_diffrn_reflns_limit_k_max 4
_diffrn_reflns_limit_k_min -4
_diffrn_reflns_limit_l_max 30
_diffrn_reflns_limit_l_min -31
_diffrn_reflns_number 7150
_diffrn_reflns_theta_full 25.02
_diffrn_reflns_theta_max 25.02
_diffrn_reflns_theta_min 1.67
_diffrn_source 'fine-focus sealed tube'
_diffrn_standards_number 0
_exptl_absorpt_coefficient_mu 0.146
_exptl_absorpt_correction_T_max 0.746
_exptl_absorpt_correction_T_min 0.5902
_exptl_absorpt_correction_type multi-scan
_exptl_absorpt_process_details
;
        SADABS-2008/1 (Bruker,2008) was used for absorption correction.
        wR2(int) was 0.0613 before and 0.0424 after correction.
        The Ratio of minimum to maximum transmission is 0.7912.
        The \l/2 correction factor is 0.0015.
;
_exptl_crystal_colour 'clear light colourless'
_exptl_crystal_density_diffrn 1.616
_exptl_crystal_density_method 'not measured'
_exptl_crystal_description block
_exptl_crystal_F_000 512
_exptl_crystal_size_max 0.3
_exptl_crystal_size_mid 0.3
_exptl_crystal_size_min 0.2
_refine_diff_density_max 0.308
_refine_diff_density_min -0.224
_refine_diff_density_rms 0.046
_refine_ls_extinction_method none
_refine_ls_goodness_of_fit_ref 1.045
_refine_ls_hydrogen_treatment mixed
_refine_ls_matrix_type full
_refine_ls_number_parameters 163
_refine_ls_number_reflns 1827
_refine_ls_number_restraints 0
_refine_ls_restrained_S_all 1.045
_refine_ls_R_factor_all 0.0408
_refine_ls_R_factor_gt 0.0332
_refine_ls_shift/su_max 0
_refine_ls_shift/su_mean 0
_refine_ls_structure_factor_coef Fsqd
_refine_ls_weighting_details 'calc w=1/[\s^2^(Fo^2^)+(0.0522P)^2^+0.3542P] where P=(Fo^2^+2Fc^2^)/3'
_refine_ls_weighting_scheme calc
_refine_ls_wR_factor_gt 0.0872
_refine_ls_wR_factor_ref 0.0957
_reflns_number_gt 1533
_reflns_number_total 1827
_reflns_threshold_expression >2sigma(I)
_cod_data_source_file c5ce00215j2.cif
_cod_data_source_block 80
_cod_depositor_comments 'Adding full bibliography for 7219787--7219816.cif.'
_cod_original_cell_volume 1040.74(5)
_cod_database_code 7219810

loop_
_symmetry_equiv_pos_as_xyz
'x, y, z'
'-x, y+1/2, -z+1/2'
'-x, -y, -z'
'x, -y-1/2, z-1/2'

loop_
_atom_site_label
_atom_site_type_symbol
_atom_site_fract_x
_atom_site_fract_y
_atom_site_fract_z
_atom_site_U_iso_or_equiv
_atom_site_adp_type
_atom_site_occupancy
_atom_site_symmetry_multiplicity
_atom_site_calc_flag
_atom_site_refinement_flags
F3 F 0.03468(9) 0.7139(3) 0.21153(4) 0.0323(3) Uani 1 1 d .
F1 F 0.04508(8) 0.6672(3) -0.03761(4) 0.0272(3) Uani 1 1 d .
F2 F 0.48782(9) 1.2504(3) 0.04517(4) 0.0302(3) Uani 1 1 d .
F4 F 0.21622(9) 0.9697(3) 0.33473(4) 0.0313(3) Uani 1 1 d .
C4 C 0.17693(15) 0.8376(4) -0.06136(8) 0.0231(4) Uani 1 1 d .
H4 H 0.115 0.7531 -0.1055 0.028 Uiso 1 1 calc R
C7 C 0.35629(15) 1.0861(4) 0.06905(8) 0.0207(3) Uani 1 1 d .
H7 H 0.4182 1.1732 0.113 0.025 Uiso 1 1 calc R
C9 C 0.15664(15) 0.8565(4) 0.18035(8) 0.0221(4) Uani 1 1 d .
H9 H 0.0916 0.7672 0.1369 0.027 Uiso 1 1 calc R
C2 C 0.24252(14) 0.9351(4) 0.04861(7) 0.0194(3) Uani 1 1 d .
C10 C 0.14157(14) 0.8495(4) 0.22696(8) 0.0224(4) Uani 1 1 d .
C6 C 0.37673(15) 1.1061(4) 0.02452(8) 0.0223(4) Uani 1 1 d .
C12 C 0.34559(15) 1.1205(4) 0.30779(8) 0.0233(4) Uani 1 1 d .
H12 H 0.4096 1.2109 0.3513 0.028 Uiso 1 1 calc R
C1 C 0.21635(15) 0.9037(4) 0.09426(8) 0.0208(3) Uani 1 1 d .
H1 H 0.1397 0.7945 0.0795 0.025 Uiso 1 1 calc R
C3 C 0.15637(14) 0.8158(4) -0.01652(7) 0.0204(3) Uani 1 1 d .
N1 N 0.29520(12) 1.0212(3) 0.15339(6) 0.0220(3) Uani 1 1 d .
C8 C 0.26894(15) 0.9966(4) 0.19736(8) 0.0203(3) Uani 1 1 d .
C13 C 0.36288(15) 1.1282(4) 0.26125(8) 0.0223(4) Uani 1 1 d .
H13 H 0.4391 1.2236 0.2731 0.027 Uiso 1 1 calc R
C11 C 0.23529(16) 0.9812(4) 0.29032(8) 0.0226(4) Uani 1 1 d .
C5 C 0.29014(15) 0.9860(4) -0.04030(8) 0.0242(4) Uani 1 1 d .
H5 H 0.3077 1.0047 -0.0696 0.029 Uiso 1 1 calc R

loop_
_atom_site_aniso_label
_atom_site_aniso_U_11
_atom_site_aniso_U_22
_atom_site_aniso_U_33
_atom_site_aniso_U_23
_atom_site_aniso_U_13
_atom_site_aniso_U_12
F3 0.0274(5) 0.0448(6) 0.0298(5) -0.0033(4) 0.0207(5) -0.0075(5)
F1 0.0220(5) 0.0345(6) 0.0242(5) -0.0054(4) 0.0145(4) -0.0061(4)
F2 0.0268(5) 0.0391(6) 0.0310(5) -0.0046(4) 0.0215(5) -0.0075(4)
F4 0.0355(6) 0.0424(6) 0.0236(5) -0.0002(4) 0.0225(5) 0.0001(5)
C4 0.0256(9) 0.0219(8) 0.0193(8) -0.0003(6) 0.0134(7) 0.0031(7)
C7 0.0216(8) 0.0180(8) 0.0207(8) 0.0000(6) 0.0128(7) 0.0023(6)
C9 0.0234(8) 0.0216(8) 0.0190(8) -0.0011(6) 0.0127(7) -0.0001(7)
C2 0.0216(8) 0.0148(7) 0.0218(8) 0.0029(6) 0.0141(7) 0.0043(6)
C10 0.0211(8) 0.0214(8) 0.0264(8) 0.0021(7) 0.0161(7) 0.0003(7)
C6 0.0214(8) 0.0205(8) 0.0266(8) 0.0014(6) 0.0162(7) -0.0002(6)
C12 0.0262(9) 0.0214(8) 0.0186(8) -0.0011(6) 0.0128(7) 0.0008(7)
C1 0.0210(8) 0.0184(8) 0.0236(8) 0.0011(6) 0.0147(7) 0.0005(6)
C3 0.0174(8) 0.0183(8) 0.0235(8) 0.0009(6) 0.0122(7) 0.0006(6)
N1 0.0243(7) 0.0221(7) 0.0214(7) 0.0003(5) 0.0155(6) -0.0005(6)
C8 0.0236(8) 0.0175(7) 0.0213(8) 0.0015(6) 0.0152(7) 0.0018(6)
C13 0.0227(8) 0.0186(8) 0.0237(8) 0.0010(6) 0.0141(7) 0.0002(7)
C11 0.0291(9) 0.0216(8) 0.0219(8) 0.0035(6) 0.0185(8) 0.0047(7)
C5 0.0293(9) 0.0237(8) 0.0248(9) 0.0026(7) 0.0199(8) 0.0045(7)

loop_
_atom_type_symbol
_atom_type_description
_atom_type_scat_dispersion_real
_atom_type_scat_dispersion_imag
_atom_type_scat_source
C C 0.0033 0.0016 'International Tables Vol C Tables 4.2.6.8 and 6.1.1.4'
H H 0 0 'International Tables Vol C Tables 4.2.6.8 and 6.1.1.4'
N N 0.0061 0.0033 'International Tables Vol C Tables 4.2.6.8 and 6.1.1.4'
F F 0.0171 0.0103 'International Tables Vol C Tables 4.2.6.8 and 6.1.1.4'

loop_
_geom_angle_atom_site_label_1
_geom_angle_atom_site_label_2
_geom_angle_atom_site_label_3
_geom_angle
C3 C4 C5 118.45(14)
C6 C7 C2 119.03(14)
C10 C9 C8 119.44(14)
C7 C2 C1 121.32(14)
C3 C2 C7 117.14(13)
C3 C2 C1 121.54(14)
F3 C10 C9 120.15(14)
F3 C10 C11 119.02(13)
C9 C10 C11 120.83(14)
F2 C6 C7 118.39(13)
F2 C6 C5 118.28(13)
C7 C6 C5 123.33(14)
C11 C12 C13 119.45(14)
N1 C1 C2 120.72(14)
F1 C3 C4 117.98(13)
F1 C3 C2 118.30(13)
C4 C3 C2 123.72(14)
C1 N1 C8 120.79(14)
C9 C8 N1 124.71(14)
C13 C8 C9 119.38(14)
C13 C8 N1 115.90(13)
C12 C13 C8 120.35(14)
F4 C11 C10 118.81(14)
F4 C11 C12 120.64(14)
C12 C11 C10 120.55(14)
C6 C5 C4 118.33(14)

loop_
_geom_bond_atom_site_label_1
_geom_bond_atom_site_label_2
_geom_bond_distance
F3 C10 1.3471(17)
F1 C3 1.3658(17)
F2 C6 1.3609(18)
F4 C11 1.3552(17)
C4 C3 1.383(2)
C4 C5 1.389(2)
C7 C2 1.404(2)
C7 C6 1.374(2)
C9 C10 1.371(2)
C9 C8 1.404(2)
C2 C1 1.466(2)
C2 C3 1.389(2)
C10 C11 1.385(2)
C6 C5 1.384(2)
C12 C13 1.392(2)
C12 C11 1.373(2)
C1 N1 1.273(2)
N1 C8 1.4216(19)
C8 C13 1.394(2)
